data_1547181
loop_
_publ_author_name
'Simon J Coles'
'David B Davies'
'Michael B Hursthouse'
'Susanne L Huth'
'Adem Kilic'
'Mark E Light'
'Marianne Odlyha'
'John S Rutherford'
'Robert A Shaw'
'Aylin Uslu'

_publ_section_title
;
 Characterisation of temperature-dependent phase transitions in
 2,2-trimethylenedioxy- 4,4,6,6-tetrachlorocyclotriphosphazene,
 N3P3Cl4[O(CH2)3O]
;
_journal_name_full 'Chemistry Central Journal'
_journal_page_first 20
_journal_paper_doi 10.1186/1752-153X-1-20
_journal_volume 1
_journal_year 2007
_chemical_formula_sum 'C3 H6 Cl4 N3 O2 P3'
_chemical_formula_weight 350.82
_space_group_IT_number 33
_symmetry_cell_setting orthorhombic
_symmetry_space_group_name_Hall 'P 2c -2n'
_symmetry_space_group_name_H-M 'P n a 21'
_atom_sites_solution_hydrogens geom
_atom_sites_solution_primary direct
_atom_sites_solution_secondary difmap
_cell_angle_alpha 90.00
_cell_angle_beta 90.00
_cell_angle_gamma 90.00
_cell_formula_units_Z 4
_cell_length_a 13.4804(14)
_cell_length_b 10.6442(9)
_cell_length_c 8.8479(7)
_cell_measurement_reflns_used 1662
_cell_measurement_temperature 274(2)
_cell_measurement_theta_max 27.48
_cell_measurement_theta_min 2.91
_cell_volume 1269.6(2)
_computing_cell_refinement 'DENZO, COLLECT'
_computing_data_reduction 'DENZO, COLLECT'
_computing_molecular_graphics 'PLATON (Spek, 1990)'
_computing_structure_refinement 'SHELXL-97 (Sheldrick, 1997)'
_computing_structure_solution 'SHELXS-97 (Sheldrick, 1997)'
_diffrn_ambient_temperature 274(2)
_diffrn_detector_area_resol_mean 9.091
_diffrn_measured_fraction_theta_full 0.991
_diffrn_measured_fraction_theta_max 0.991
_diffrn_measurement_device_type 'Bruker-Nonius KappaCCD Area Detector'
_diffrn_measurement_method '\f and \w scans'
_diffrn_radiation_monochromator '10cm confocal mirrors'
_diffrn_radiation_source 'Bruker-Nonius FR591 rotating anode'
_diffrn_radiation_type MoK\a
_diffrn_radiation_wavelength 0.71073
_diffrn_reflns_av_R_equivalents 0.0401
_diffrn_reflns_av_sigmaI/netI 0.0313
_diffrn_reflns_limit_h_max 17
_diffrn_reflns_limit_h_min -17
_diffrn_reflns_limit_k_max 13
_diffrn_reflns_limit_k_min -13
_diffrn_reflns_limit_l_max 10
_diffrn_reflns_limit_l_min -11
_diffrn_reflns_number 15640
_diffrn_reflns_theta_full 27.48
_diffrn_reflns_theta_max 27.48
_diffrn_reflns_theta_min 2.99
_diffrn_standards_decay_% negligible
_diffrn_standards_number none
_exptl_absorpt_coefficient_mu 1.293
_exptl_absorpt_correction_T_max 0.8816
_exptl_absorpt_correction_T_min 0.5938
_exptl_absorpt_correction_type multi-scan
_exptl_absorpt_process_details 'SORTAV (Blessing, 1997)'
_exptl_crystal_colour colourless
_exptl_crystal_density_diffrn 1.835
_exptl_crystal_density_method 'not measured'
_exptl_crystal_description rod
_exptl_crystal_F_000 696
_exptl_crystal_size_max 0.3
_exptl_crystal_size_mid 0.04
_exptl_crystal_size_min 0.04
_refine_diff_density_max 0.285
_refine_diff_density_min -0.353
_refine_diff_density_rms 0.074
_refine_ls_abs_structure_details 'Flack H D (1983), Acta Cryst. A39, 876-881'
_refine_ls_abs_structure_Flack 0.23(10)
_refine_ls_extinction_coef 0.006(2)
_refine_ls_extinction_expression Fc^*^=kFc[1+0.001xFc^2^\l^3^/sin(2\q)]^-1/4^
_refine_ls_extinction_method SHELXL
_refine_ls_goodness_of_fit_ref 1.047
_refine_ls_hydrogen_treatment constr
_refine_ls_matrix_type full
_refine_ls_number_parameters 137
_refine_ls_number_reflns 2801
_refine_ls_number_restraints 1
_refine_ls_restrained_S_all 1.047
_refine_ls_R_factor_all 0.0380
_refine_ls_R_factor_gt 0.0334
_refine_ls_shift/su_max 0.000
_refine_ls_shift/su_mean 0.000
_refine_ls_structure_factor_coef Fsqd
_refine_ls_weighting_details 'calc w=1/[\s^2^(Fo^2^)+(0.0481P)^2^+0.4263P] where P=(Fo^2^+2Fc^2^)/3'
_refine_ls_weighting_scheme calc
_refine_ls_wR_factor_gt 0.0871
_refine_ls_wR_factor_ref 0.0905
_reflns_number_gt 2568
_reflns_number_total 2801
_reflns_threshold_expression >2sigma(I)
_cod_data_source_file 13065_2007_20_MOESM2_ESM.cif
_cod_data_source_block 274K
_cod_depositor_comments
;
The following automatic conversions were performed:

'_symmetry_cell_setting' value 'Orthorhombic' changed to
'orthorhombic' according to the built-in table from CIF Core
dictionary named 'cif_core.dic' version 2.4.1 from 2010-06-29.

Automatic conversion script
Id: cif_fix_values 5376 2017-05-30 11:51:03Z andrius 
;
_cod_original_sg_symbol_H-M Pna2(1)
_cod_database_code 1547181

loop_
_symmetry_equiv_pos_as_xyz
'x, y, z'
'-x, -y, z+1/2'
'x+1/2, -y+1/2, z'
'-x+1/2, y+1/2, z+1/2'

loop_
_atom_site_label
_atom_site_type_symbol
_atom_site_fract_x
_atom_site_fract_y
_atom_site_fract_z
_atom_site_U_iso_or_equiv
_atom_site_adp_type
_atom_site_occupancy
_atom_site_symmetry_multiplicity
_atom_site_calc_flag
_atom_site_refinement_flags
_atom_site_disorder_assembly
_atom_site_disorder_group
C1 C 0.5221(3) 0.8666(4) 0.3147(4) 0.0643(10) Uani 1 1 d . . .
H1A H 0.5573 0.7888 0.2951 0.077 Uiso 1 1 calc R . .
H1B H 0.5076 0.8708 0.4219 0.077 Uiso 1 1 calc R . .
C2 C 0.5849(3) 0.9755(4) 0.2699(5) 0.0749(12) Uani 1 1 d . . .
H2A H 0.6001 0.9699 0.1630 0.090 Uiso 1 1 calc R . .
H2B H 0.6469 0.9728 0.3254 0.090 Uiso 1 1 calc R . .
C3 C 0.5327(3) 1.0984(4) 0.3016(4) 0.0691(10) Uani 1 1 d . . .
H3A H 0.5215 1.1070 0.4094 0.083 Uiso 1 1 calc R . .
H3B H 0.5740 1.1678 0.2688 0.083 Uiso 1 1 calc R . .
N1 N 0.2916(2) 0.9902(3) 0.0995(3) 0.0531(7) Uani 1 1 d . . .
N2 N 0.1294(2) 0.9732(3) 0.2796(4) 0.0602(8) Uani 1 1 d . . .
N3 N 0.31303(19) 0.9963(2) 0.4023(3) 0.0445(6) Uani 1 1 d . . .
O2 O 0.43704(16) 1.1021(2) 0.2209(3) 0.0540(6) Uani 1 1 d . . .
P1 P 0.36392(5) 0.98981(6) 0.23984(9) 0.03485(18) Uani 1 1 d . . .
P2 P 0.17599(6) 0.98124(8) 0.11675(9) 0.0444(2) Uani 1 1 d . . .
P3 P 0.19821(5) 0.98599(7) 0.42437(9) 0.03928(19) Uani 1 1 d . . .
Cl1 Cl 0.12673(8) 0.83524(12) -0.00359(13) 0.0756(3) Uani 1 1 d . . .
Cl2 Cl 0.11409(8) 1.12270(12) 0.00331(14) 0.0848(4) Uani 1 1 d . . .
Cl3 Cl 0.15102(7) 1.13004(10) 0.54915(12) 0.0703(3) Uani 1 1 d . . .
Cl4 Cl 0.16662(8) 0.84253(10) 0.56109(11) 0.0699(3) Uani 1 1 d . . .
O1 O 0.42956(16) 0.86905(19) 0.2281(3) 0.0518(5) Uani 1 1 d . . .

loop_
_atom_site_aniso_label
_atom_site_aniso_U_11
_atom_site_aniso_U_22
_atom_site_aniso_U_33
_atom_site_aniso_U_23
_atom_site_aniso_U_13
_atom_site_aniso_U_12
C1 0.059(2) 0.089(3) 0.0449(18) -0.0061(16) -0.0083(15) 0.0333(19)
C2 0.0303(16) 0.159(4) 0.0359(18) -0.006(2) -0.0013(13) 0.008(2)
C3 0.056(2) 0.100(3) 0.0519(19) 0.0094(19) -0.0147(16) -0.034(2)
N1 0.0352(13) 0.094(2) 0.0306(14) 0.0041(11) -0.0015(11) -0.0022(11)
N2 0.0321(14) 0.103(2) 0.0453(17) -0.0045(15) 0.0001(11) -0.0046(13)
N3 0.0307(12) 0.0717(17) 0.0312(16) -0.0070(10) -0.0001(10) -0.0007(10)
O2 0.0445(12) 0.0583(12) 0.0592(14) 0.0144(11) -0.0049(10) -0.0139(9)
P1 0.0280(3) 0.0469(4) 0.0296(4) 0.0011(3) -0.0005(3) -0.0001(2)
P2 0.0324(4) 0.0652(5) 0.0356(4) 0.0011(5) -0.0067(3) -0.0005(3)
P3 0.0319(3) 0.0524(4) 0.0335(4) -0.0036(4) 0.0029(3) -0.0009(3)
Cl1 0.0702(6) 0.0916(7) 0.0650(6) -0.0207(6) -0.0088(5) -0.0171(5)
Cl2 0.0748(6) 0.0907(8) 0.0888(8) 0.0246(7) -0.0241(6) 0.0161(5)
Cl3 0.0600(5) 0.0720(6) 0.0789(6) -0.0268(5) 0.0089(5) 0.0128(4)
Cl4 0.0703(5) 0.0705(6) 0.0689(6) 0.0198(5) 0.0029(5) -0.0164(5)
O1 0.0492(12) 0.0549(11) 0.0512(13) -0.0105(10) -0.0042(10) 0.0126(9)

loop_
_atom_type_symbol
_atom_type_description
_atom_type_scat_dispersion_real
_atom_type_scat_dispersion_imag
_atom_type_scat_source
C C 0.0033 0.0016 'International Tables Vol C Tables 4.2.6.8 and 6.1.1.4'
H H 0.0000 0.0000 'International Tables Vol C Tables 4.2.6.8 and 6.1.1.4'
N N 0.0061 0.0033 'International Tables Vol C Tables 4.2.6.8 and 6.1.1.4'
P P 0.1023 0.0942 'International Tables Vol C Tables 4.2.6.8 and 6.1.1.4'
Cl Cl 0.1484 0.1585 'International Tables Vol C Tables 4.2.6.8 and 6.1.1.4'
O O 0.0106 0.0060 'International Tables Vol C Tables 4.2.6.8 and 6.1.1.4'

loop_
_geom_angle_atom_site_label_1
_geom_angle_atom_site_label_2
_geom_angle_atom_site_label_3
_geom_angle
_geom_angle_site_symmetry_1
_geom_angle_site_symmetry_3
O1 C1 C2 109.3(3) . .
C1 C2 C3 111.1(3) . .
O2 C3 C2 109.9(3) . .
P2 N1 P1 122.45(19) . .
P2 N2 P3 120.04(18) . .
P3 N3 P1 122.38(17) . .
C3 O2 P1 118.7(2) . .
O2 P1 O1 105.39(14) . .
O2 P1 N1 107.68(14) . .
O1 P1 N1 107.41(14) . .
O2 P1 N3 109.64(13) . .
O1 P1 N3 109.82(13) . .
N1 P1 N3 116.33(14) . .
N1 P2 N2 119.27(16) . .
N1 P2 Cl2 108.72(12) . .
N2 P2 Cl2 109.55(13) . .
N1 P2 Cl1 109.02(12) . .
N2 P2 Cl1 108.24(12) . .
Cl2 P2 Cl1 100.38(7) . .
N3 P3 N2 118.92(15) . .
N3 P3 Cl3 109.34(10) . .
N2 P3 Cl3 109.04(12) . .
N3 P3 Cl4 109.92(11) . .
N2 P3 Cl4 107.42(13) . .
Cl3 P3 Cl4 100.65(6) . .
C1 O1 P1 117.5(2) . .

loop_
_geom_bond_atom_site_label_1
_geom_bond_atom_site_label_2
_geom_bond_distance
_geom_bond_site_symmetry_2
C1 O1 1.465(4) .
C1 C2 1.488(6) .
C2 C3 1.511(6) .
C3 O2 1.475(4) .
N1 P2 1.569(3) .
N1 P1 1.579(3) .
N2 P2 1.574(3) .
N2 P3 1.588(3) .
N3 P3 1.564(3) .
N3 P1 1.594(3) .
O2 P1 1.558(2) .
P1 O1 1.564(2) .
P2 Cl2 1.9927(13) .
P2 Cl1 1.9975(13) .
P3 Cl3 1.9936(11) .
P3 Cl4 1.9941(12) .
